data_4020061
loop_
_publ_author_name
'Franca M. Cordero'
'Federica Pisaneschi'
'Karina Meschini Batista'
'Silvia Valenza'
'Fabrizio Machetti'
'Alberto Brandi'

_journal_name_full 'Journal of Organic Chemistry'
_journal_page_first 856
_journal_page_last 867
_journal_paper_doi 10.1021/jo0487653
_journal_volume 70
_journal_year 2005
_chemical_formula_moiety '(C17 H22 N2 O3)'
_chemical_formula_sum 'C17 H22 N2 O3'
_chemical_formula_weight 302.37
_chemical_name_systematic
;
Methyl (2R,7aR)-3-Oxo-2-{[(1R)-1-phenylethyl]amino}
tetrahydro-1H-pyrrolizine-7a(5H)-carboxylate
;
_space_group_IT_number 19
_symmetry_cell_setting orthorhombic
_symmetry_space_group_name_Hall 'P 2ac 2ab'
_symmetry_space_group_name_H-M 'P 21 21 21'
_atom_sites_solution_hydrogens geom
_atom_sites_solution_primary direct
_atom_sites_solution_secondary difmap
_cell_angle_alpha 90.000(7)
_cell_angle_beta 90.000(7)
_cell_angle_gamma 90.000(8)
_cell_formula_units_Z 4
_cell_length_a 6.5270(10)
_cell_length_b 10.7190(10)
_cell_length_c 23.553(3)
_cell_measurement_reflns_used 24
_cell_measurement_temperature 293(2)
_cell_measurement_theta_max 25.3
_cell_measurement_theta_min 14.1
_cell_volume 1647.8(4)
_diffrn_ambient_temperature 293(2)
_diffrn_detector_area_resol_mean ?
_diffrn_measurement_device_type 'Siemens P4'
_diffrn_measurement_method 'profile data from theta\2theta scan'
_diffrn_radiation_monochromator graphite
_diffrn_radiation_source 'fine-focus sealed tube'
_diffrn_radiation_type CuK\a
_diffrn_radiation_wavelength 1.54178
_diffrn_reflns_av_R_equivalents 0.0330
_diffrn_reflns_av_sigmaI/netI 0.0216
_diffrn_reflns_limit_h_max 7
_diffrn_reflns_limit_h_min -1
_diffrn_reflns_limit_k_max 12
_diffrn_reflns_limit_k_min -1
_diffrn_reflns_limit_l_max 1
_diffrn_reflns_limit_l_min -27
_diffrn_reflns_number 2084
_diffrn_reflns_theta_max 64.18
_diffrn_reflns_theta_min 3.75
_diffrn_standards_decay_% 50
_diffrn_standards_interval_count ?
_diffrn_standards_interval_time ?
_diffrn_standards_number 3
_exptl_absorpt_coefficient_mu 0.680
_exptl_absorpt_correction_T_max ?
_exptl_absorpt_correction_T_min ?
_exptl_absorpt_correction_type none
_exptl_absorpt_process_details ?
_exptl_crystal_colour colourless
_exptl_crystal_density_diffrn 1.219
_exptl_crystal_density_meas ?
_exptl_crystal_density_method 'not measured'
_exptl_crystal_description prismatic
_exptl_crystal_F_000 648
_exptl_crystal_size_max 0.3
_exptl_crystal_size_mid 0.25
_exptl_crystal_size_min 0.2
_refine_ls_abs_structure_details 'Flack H D (1983), Acta Cryst. A39, 876-881'
_refine_ls_abs_structure_Flack -0.3(4)
_refine_ls_extinction_coef 0.0285(18)
_refine_ls_extinction_expression Fc^*^=kFc[1+0.001xFc^2^\l^3^/sin(2\q)]^-1/4^
_refine_ls_extinction_method SHELXL
_refine_ls_goodness_of_fit_ref 1.047
_refine_ls_hydrogen_treatment mixed
_refine_ls_matrix_type full
_refine_ls_number_parameters 223
_refine_ls_number_reflns 1897
_refine_ls_number_restraints 0
_refine_ls_restrained_S_all 1.047
_refine_ls_R_factor_all 0.0389
_refine_ls_R_factor_gt 0.0387
_refine_ls_shift/su_max 0.000
_refine_ls_shift/su_mean 0.000
_refine_ls_structure_factor_coef Fsqd
_refine_ls_weighting_details 'calc w=1/[\s^2^(Fo^2^)+(0.0793P)^2^+0.1598P] where P=(Fo^2^+2Fc^2^)/3'
_refine_ls_weighting_scheme calc
_refine_ls_wR_factor_gt 0.1089
_refine_ls_wR_factor_ref 0.1094
_reflns_number_gt 1879
_reflns_number_total 1897
_reflns_threshold_expression >2sigma(I)
_cod_depositor_comments
;
The following automatic conversions were performed:
'_symmetry_cell_setting' value 'Orthorhombic' changed to 'orthorhombic'
according to '/home/saulius/struct/CIF-dictionaries/cif_core.dic'
dictionary named 'cif_core.dic' version 2.4.1 from 2010-06-29.

Automatic conversion script
Id: cif_fix_enum 1527 2010-12-29 10:47:43Z saulius 
;
_cod_original_sg_symbol_H-M P212121
_cod_database_code 4020061

loop_
_symmetry_equiv_pos_as_xyz
'x, y, z'
'-x+1/2, -y, z+1/2'
'x+1/2, -y+1/2, -z'
'-x, y+1/2, -z+1/2'

loop_
_atom_site_label
_atom_site_type_symbol
_atom_site_fract_x
_atom_site_fract_y
_atom_site_fract_z
_atom_site_U_iso_or_equiv
_atom_site_adp_type
_atom_site_occupancy
_atom_site_symmetry_multiplicity
_atom_site_calc_flag
_atom_site_refinement_flags
_atom_site_disorder_assembly
_atom_site_disorder_group
N1 N 0.1915(3) 0.05605(15) 0.82853(7) 0.0509(4) Uani 1 1 d . . .
N2 N 0.5586(3) 0.15789(18) 0.73341(7) 0.0498(4) Uani 1 1 d . . .
HN2 H 0.604(4) 0.232(2) 0.7318(10) 0.064(7) Uiso 1 1 d . . .
O1 O 0.2795(3) -0.06534(13) 0.75291(6) 0.0635(4) Uani 1 1 d . . .
O2 O 0.3253(5) 0.1334(2) 0.93384(9) 0.1108(9) Uani 1 1 d . . .
O3 O 0.2279(5) 0.32746(18) 0.91796(7) 0.0936(7) Uani 1 1 d . . .
C1 C 0.1754(4) 0.18806(18) 0.84324(8) 0.0491(5) Uani 1 1 d . . .
C2 C -0.0568(4) 0.2098(3) 0.83979(11) 0.0639(6) Uani 1 1 d . . .
H2A H -0.0980 0.2793 0.8636 0.103(3) Uiso 1 1 calc R . .
H2B H -0.0993 0.2261 0.8010 0.103(3) Uiso 1 1 calc R . .
C3 C -0.1465(4) 0.0879(3) 0.86143(12) 0.0727(7) Uani 1 1 d . . .
H3A H -0.2735 0.0691 0.8418 0.103(3) Uiso 1 1 calc R . .
H3B H -0.1744 0.0934 0.9018 0.103(3) Uiso 1 1 calc R . .
C4 C 0.0139(4) -0.0138(2) 0.84961(11) 0.0670(6) Uani 1 1 d . . .
H4A H 0.0477 -0.0591 0.8840 0.103(3) Uiso 1 1 calc R . .
H4B H -0.0352 -0.0723 0.8213 0.103(3) Uiso 1 1 calc R . .
C5 C 0.2749(3) 0.03618(17) 0.77658(8) 0.0493(5) Uani 1 1 d . . .
C6 C 0.3465(3) 0.16026(18) 0.75177(8) 0.0470(5) Uani 1 1 d . . .
H6 H 0.249(3) 0.176(2) 0.7222(9) 0.047(5) Uiso 1 1 d . . .
C7 C 0.3134(5) 0.25439(19) 0.79955(9) 0.0579(6) Uani 1 1 d . . .
H7A H 0.248(5) 0.331(3) 0.7839(12) 0.088(9) Uiso 1 1 d . . .
H7B H 0.465(5) 0.274(3) 0.8194(12) 0.078(8) Uiso 1 1 d . . .
C8 C 0.2523(4) 0.2093(2) 0.90324(9) 0.0591(6) Uani 1 1 d . . .
C9 C 0.2911(7) 0.3635(3) 0.97439(11) 0.1086(13) Uani 1 1 d . . .
H9A H 0.2378 0.3050 1.0015 0.103(3) Uiso 1 1 calc R . .
H9B H 0.2396 0.4453 0.9828 0.103(3) Uiso 1 1 calc R . .
H9C H 0.4380 0.3641 0.9764 0.103(3) Uiso 1 1 calc R . .
C10 C 0.5955(3) 0.0990(2) 0.67783(9) 0.0498(5) Uani 1 1 d . . .
H10 H 0.547(3) 0.013(2) 0.6805(8) 0.040(5) Uiso 1 1 d . . .
C11 C 0.8247(4) 0.1004(3) 0.66619(12) 0.0692(7) Uani 1 1 d . . .
H11A H 0.8729 0.1850 0.6657 0.103(3) Uiso 1 1 calc R . .
H11B H 0.8513 0.0622 0.6301 0.103(3) Uiso 1 1 calc R . .
H11C H 0.8947 0.0548 0.6954 0.103(3) Uiso 1 1 calc R . .
C12 C 0.4761(3) 0.1567(2) 0.62908(8) 0.0482(5) Uani 1 1 d . . .
C13 C 0.3517(4) 0.0841(3) 0.59536(10) 0.0711(7) Uani 1 1 d . . .
H13 H 0.3368 -0.0004 0.6033 0.103(3) Uiso 1 1 calc R . .
C14 C 0.2473(5) 0.1364(4) 0.54917(12) 0.0906(9) Uani 1 1 d . . .
H14 H 0.1637 0.0864 0.5267 0.103(3) Uiso 1 1 calc R . .
C15 C 0.2675(5) 0.2605(3) 0.53695(11) 0.0824(8) Uani 1 1 d . . .
H15 H 0.1987 0.2949 0.5061 0.103(3) Uiso 1 1 calc R . .
C16 C 0.3894(5) 0.3338(3) 0.57037(10) 0.0716(7) Uani 1 1 d . . .
H16 H 0.4032 0.4183 0.5623 0.103(3) Uiso 1 1 calc R . .
C17 C 0.4924(4) 0.2827(2) 0.61615(9) 0.0594(6) Uani 1 1 d . . .
H17 H 0.5741 0.3337 0.6387 0.103(3) Uiso 1 1 calc R . .

loop_
_atom_site_aniso_label
_atom_site_aniso_U_11
_atom_site_aniso_U_22
_atom_site_aniso_U_33
_atom_site_aniso_U_23
_atom_site_aniso_U_13
_atom_site_aniso_U_12
N1 0.0628(10) 0.0380(8) 0.0518(8) 0.0030(7) 0.0053(8) -0.0007(9)
N2 0.0533(9) 0.0440(8) 0.0521(9) 0.0016(8) -0.0080(8) -0.0050(9)
O1 0.0805(10) 0.0403(7) 0.0698(8) -0.0074(7) 0.0092(9) -0.0033(8)
O2 0.167(2) 0.0887(14) 0.0766(11) 0.0061(11) -0.0498(15) 0.0193(18)
O3 0.149(2) 0.0704(10) 0.0613(9) -0.0227(8) -0.0213(12) 0.0119(14)
C1 0.0621(11) 0.0396(10) 0.0456(9) -0.0042(8) -0.0026(9) 0.0031(11)
C2 0.0617(12) 0.0616(13) 0.0684(13) -0.0032(11) -0.0092(12) 0.0112(13)
C3 0.0620(13) 0.0769(15) 0.0793(14) -0.0019(14) 0.0060(12) 0.0003(14)
C4 0.0687(14) 0.0583(13) 0.0740(13) 0.0039(12) 0.0126(13) -0.0078(13)
C5 0.0554(10) 0.0399(9) 0.0526(9) -0.0009(8) -0.0016(9) 0.0021(10)
C6 0.0568(10) 0.0408(9) 0.0434(8) -0.0008(8) -0.0036(9) 0.0011(10)
C7 0.0806(15) 0.0382(9) 0.0550(10) -0.0028(9) 0.0035(12) -0.0013(12)
C8 0.0648(12) 0.0622(12) 0.0505(10) -0.0012(10) -0.0044(10) 0.0041(13)
C9 0.150(3) 0.114(2) 0.0623(14) -0.0334(16) -0.0062(19) -0.019(3)
C10 0.0488(11) 0.0428(10) 0.0579(10) 0.0009(9) -0.0001(10) 0.0012(10)
C11 0.0501(12) 0.0690(14) 0.0884(16) -0.0040(13) 0.0012(12) 0.0062(12)
C12 0.0452(9) 0.0525(10) 0.0469(9) -0.0050(9) 0.0061(8) 0.0000(10)
C13 0.0687(13) 0.0735(15) 0.0710(13) 0.0013(13) -0.0105(13) -0.0175(14)
C14 0.0812(18) 0.113(2) 0.0776(16) 0.0032(16) -0.0261(15) -0.0249(19)
C15 0.0723(16) 0.112(2) 0.0632(13) 0.0162(15) -0.0078(13) 0.0047(18)
C16 0.0907(17) 0.0689(14) 0.0553(11) 0.0066(12) 0.0086(13) 0.0160(16)
C17 0.0750(14) 0.0545(11) 0.0488(10) -0.0042(9) -0.0004(11) 0.0047(13)
